data_7127788
loop_
_publ_author_name
'Xie, Shaolei'
'He, Zhi-Juan'
'Zhang, Ling-Hui'
'Huang, Bo-Lun'
'Chen, Xiao-Wei'
'Zhan, Zong-Song'
'Zhang, Fu-Min'

_publ_section_title
;
 The organocatalytic enantiodivergent fluorination of
 \b-ketodiaryl-phosphine oxides for the construction of carbon-fluorine
 quaternary stereocenters.
;
_journal_issue 16
_journal_name_full 'Chemical communications (Cambridge, England)'
_journal_page_first 2069
_journal_page_last 2072
_journal_paper_doi 10.1039/d0cc07770d
_journal_volume 57
_journal_year 2021
_chemical_absolute_configuration ad
_chemical_formula_moiety 'C H Cl3, C27 H22 F O2 P'
_chemical_formula_sum 'C28 H23 Cl3 F O2 P'
_chemical_formula_weight 547.78
_space_group_crystal_system monoclinic
_space_group_IT_number 4
_space_group_name_Hall 'P 2yb'
_space_group_name_H-M_alt 'P 1 21 1'
_atom_sites_solution_hydrogens geom
_atom_sites_solution_primary direct
_audit_creation_date 2020-07-17
_audit_creation_method
;
Olex2 1.3
(compiled 2020.06.28 svn.raecde09e for OlexSys, GUI svn.r6132)
;
_audit_update_record
;
2020-09-30 deposited with the CCDC.	2020-12-24 downloaded from the CCDC.
;
_cell_angle_alpha 90
_cell_angle_beta 103.935(2)
_cell_angle_gamma 90
_cell_formula_units_Z 2
_cell_length_a 9.9203(2)
_cell_length_b 9.7787(2)
_cell_length_c 13.8908(3)
_cell_measurement_reflns_used 6001
_cell_measurement_temperature 172.90(10)
_cell_measurement_theta_max 69.8150
_cell_measurement_theta_min 9.6150
_cell_volume 1307.86(5)
_computing_cell_refinement 'CrysAlisPro 1.171.38.43f (Rigaku OD, 2015)'
_computing_data_collection 'CrysAlisPro 1.171.38.43f (Rigaku OD, 2015)'
_computing_data_reduction 'CrysAlisPro 1.171.38.43f (Rigaku OD, 2015)'
_computing_molecular_graphics 'Olex2 1.3 (Dolomanov et al., 2009)'
_computing_publication_material 'Olex2 1.3 (Dolomanov et al., 2009)'
_computing_structure_refinement 'SHELXL 2018/3 (Sheldrick, 2015)'
_computing_structure_solution 'SHELXS  (Sheldrick, 2008)'
_diffrn_ambient_environment N~2~
_diffrn_ambient_temperature 172.90(10)
_diffrn_detector 'CCD plate'
_diffrn_detector_area_resol_mean 16.0733
_diffrn_detector_type Eos
_diffrn_measured_fraction_theta_full 0.999
_diffrn_measured_fraction_theta_max 0.999
_diffrn_measurement_details
;
List of Runs (angles in degrees, time in seconds):

  # Type    Start    End  Width  t~exp~   \w     \q     \k     \f   Frames
#--------------------------------------------------------------------------
  1  \w     36.00 110.00   1.00    1.00    --   54.00  57.00  60.00   74
  2  \w     87.00 115.00   1.00    1.00    --  108.00  50.00 -30.00   28
  3  \w    118.00 178.00   1.00    1.00    --  108.00  77.00 -60.00   60
  4  \w    146.00 172.00   1.00    1.00    --  108.00  44.00 -94.54   26
  5  \w    148.00 174.00   1.00    1.00    --  108.00  50.00-150.00   26
  6  \w    121.00 177.00   1.00    1.00    --  108.00  77.00-180.00   56
  7  \w    140.00 178.00   1.00    1.00    --  108.00  50.00 -30.00   38
  8  \w     96.00 122.00   1.00    1.00    --  108.00  50.00-120.00   26
  9  \w     87.00 113.00   1.00    1.00    --  108.00  50.00 -60.00   26
 10  \w     86.00 112.00   1.00    1.00    --  108.00  63.00 -60.00   26
 11  \w     84.00 110.00   1.00    1.00    --  108.00  38.00 -60.00   26
 12  \w     86.00 112.00   1.00    1.00    --  108.00  63.00 -30.00   26
 13  \w     78.00 103.00   1.00    1.00    --  108.00  77.00 -60.00   25
 14  \w     82.00 112.00   1.00    1.00    --  108.00  38.00 -30.00   30
 15  \w     82.00 176.00   1.00    1.00    --  108.00  38.00   0.00   94
 16  \w     87.00 113.00   1.00    1.00    --  108.00  50.00-150.00   26
 17  \w     89.00 150.00   1.00    1.00    --  108.00  63.00-120.00   61
 18  \w     83.00 113.00   1.00    1.00    --  108.00  69.00-152.78   30
 19  \w     79.00 105.00   1.00    1.00    --  108.00  77.00-120.00   26
 20  \w     84.00 110.00   1.00    1.00    --  108.00  38.00 -90.00   26
 21  \w     83.00 108.00   1.00    1.00    --  108.00  38.00-120.00   25
 22  \w     80.00 106.00   1.00    1.00    --  108.00  77.00-150.00   26
 23  \w     79.00 177.00   1.00    1.00    --  108.00  75.00-101.76   98
 24  \w     85.00 111.00   1.00    1.00    --  108.00  44.00 -94.54   26
 25  \w     78.00 104.00   1.00    1.00    --  108.00  77.00 -90.00   26
 26  \w     78.00 104.00   1.00    1.00    --  108.00  77.00 -30.00   26
 27  \w     77.00 109.00   1.00    1.00    --  108.00  25.00 -90.00   32
 28  \w     55.00 136.00   1.00    1.00    --  108.00 -25.00-180.00   81
 29  \w     76.00 102.00   1.00    1.00    --  108.00-111.00-120.00   26
 30  \w     57.00 129.00   1.00    1.00    --  108.00 -63.00-150.00   72
 31  \w     44.00  70.00   1.00    1.00    --  108.00-111.00-120.00   26
 32  \w     23.00  65.00   1.00    1.00    --   54.00 -38.00-150.00   42
 33  \w     41.00  68.00   1.00    1.00    --    0.00   0.00 -60.00   27
 34  \w     32.00 118.00   1.00    1.00    --   54.00  19.00  30.00   86
 35  \w     54.00  86.00   1.00    1.00    --   54.00  77.00 -60.00   32
 36  \w     32.00  98.00   1.00    1.00    --   54.00  77.00 -90.00   66
 37  \w     29.00  54.00   1.00    1.00    --    0.00  77.00   0.00   25
 38  \w     24.00  57.00   1.00    1.00    --   54.00  77.00-120.00   33
 39  \w     65.00 115.00   1.00    1.00    --  108.00 178.00 -30.00   50
 40  \w    -20.00  12.00   1.00    1.00    --    0.00  77.00   0.00   32
 41  \w    -10.00  69.00   1.00    1.00    --   54.00 -57.00  90.00   79
 42  \w     36.00  78.00   1.00    1.00    --  108.00-111.00 120.00   42
 43  \w    -55.00  -7.00   1.00    1.00    --    0.00 -57.00 -30.00   48
 44  \w     -5.00  71.00   1.00    1.00    --   54.00 -57.00-180.00   76
;
_diffrn_measurement_device 'four-circle diffractometer'
_diffrn_measurement_device_type 'SuperNova, Dual, Cu at zero, Eos'
_diffrn_measurement_method '\w scans'
_diffrn_orient_matrix_type 'CrysAlisPro convention (1999,Acta A55,543-557)'
_diffrn_orient_matrix_UB_11 -0.1586424000
_diffrn_orient_matrix_UB_12 0.0062077000
_diffrn_orient_matrix_UB_13 -0.0137028000
_diffrn_orient_matrix_UB_21 0.0153066000
_diffrn_orient_matrix_UB_22 -0.0647216000
_diffrn_orient_matrix_UB_23 0.1031376000
_diffrn_orient_matrix_UB_31 0.0139304000
_diffrn_orient_matrix_UB_32 0.1435442000
_diffrn_orient_matrix_UB_33 0.0472349000
_diffrn_radiation_monochromator mirror
_diffrn_radiation_probe x-ray
_diffrn_radiation_type 'Cu K\a'
_diffrn_radiation_wavelength 1.54184
_diffrn_reflns_av_R_equivalents 0.0355
_diffrn_reflns_av_unetI/netI 0.0386
_diffrn_reflns_Laue_measured_fraction_full 0.999
_diffrn_reflns_Laue_measured_fraction_max 0.999
_diffrn_reflns_limit_h_max 11
_diffrn_reflns_limit_h_min -11
_diffrn_reflns_limit_k_max 11
_diffrn_reflns_limit_k_min -11
_diffrn_reflns_limit_l_max 16
_diffrn_reflns_limit_l_min -15
_diffrn_reflns_number 10492
_diffrn_reflns_point_group_measured_fraction_full 0.962
_diffrn_reflns_point_group_measured_fraction_max 0.962
_diffrn_reflns_theta_full 66.582
_diffrn_reflns_theta_max 66.582
_diffrn_reflns_theta_min 4.592
_diffrn_source 'micro-focus sealed X-ray tube'
_diffrn_source_type 'SuperNova (Cu) X-ray Source'
_exptl_absorpt_coefficient_mu 4.012
_exptl_absorpt_correction_T_max 1.00000
_exptl_absorpt_correction_T_min 0.44062
_exptl_absorpt_correction_type multi-scan
_exptl_absorpt_process_details
;
CrysAlisPro 1.171.38.43f (Rigaku Oxford Diffraction, 2015)
Empirical absorption correction using spherical harmonics,
 implemented in SCALE3 ABSPACK scaling algorithm.
;
_exptl_crystal_colour 'clear light colourless'
_exptl_crystal_colour_lustre clear
_exptl_crystal_colour_modifier light
_exptl_crystal_colour_primary colourless
_exptl_crystal_density_diffrn 1.391
_exptl_crystal_description block
_exptl_crystal_F_000 564
_exptl_crystal_size_max 0.11
_exptl_crystal_size_mid 0.07
_exptl_crystal_size_min 0.04
_refine_diff_density_max 0.335
_refine_diff_density_min -0.435
_refine_diff_density_rms 0.058
_refine_ls_abs_structure_details
;
 Flack x determined using 1854 quotients [(I+)-(I-)]/[(I+)+(I-)]
 (Parsons, Flack and Wagner, Acta Cryst. B69 (2013) 249-259).
;
_refine_ls_abs_structure_Flack 0.013(9)
_refine_ls_extinction_method none
_refine_ls_goodness_of_fit_ref 1.047
_refine_ls_hydrogen_treatment constr
_refine_ls_matrix_type full
_refine_ls_number_parameters 317
_refine_ls_number_reflns 4451
_refine_ls_number_restraints 1
_refine_ls_restrained_S_all 1.047
_refine_ls_R_factor_all 0.0414
_refine_ls_R_factor_gt 0.0404
_refine_ls_shift/su_max 0.000
_refine_ls_shift/su_mean 0.000
_refine_ls_structure_factor_coef Fsqd
_refine_ls_weighting_details 'w=1/[\s^2^(Fo^2^)+(0.0656P)^2^+0.5059P] where P=(Fo^2^+2Fc^2^)/3'
_refine_ls_weighting_scheme calc
_refine_ls_wR_factor_gt 0.1077
_refine_ls_wR_factor_ref 0.1089
_reflns_Friedel_coverage 0.809
_reflns_Friedel_fraction_full 0.919
_reflns_Friedel_fraction_max 0.919
_reflns_number_gt 4335
_reflns_number_total 4451
_reflns_threshold_expression 'I > 2\s(I)'
_cod_data_source_file d0cc07770d2.cif
_cod_data_source_block xieshl_0715
_cod_depositor_comments 'Adding full bibliography for 7127787--7127794.cif.'
_cod_original_cell_volume 1307.85(5)
_cod_database_code 7127788
_shelx_shelxl_version_number 2018/3
_shelx_space_group_comment
;
The symmetry employed for this shelxl refinement is uniquely defined
by the following loop, which should always be used as a source of
symmetry information in preference to the above space-group names.
They are only intended as comments.
;
_reflns_odcompleteness_completeness 99.88
_reflns_odcompleteness_iscentric 1
_reflns_odcompleteness_theta 66.97
_olex2_refinement_description
;
1. Fixed Uiso
 At 1.2 times of:
  All C(H) groups
 At 1.5 times of:
  All C(H,H,H) groups
2.a Ternary CH refined with riding coordinates:
 C28(H28)
2.b Aromatic/amide H refined with riding coordinates:
 C4(H4), C5(H5), C7(H7), C8(H8), C11(H11), C12(H12), C13(H13), C14(H14),
 C15(H15), C17(H17), C18(H18), C19(H19), C20(H20), C21(H21), C23(H23), C24(H24),
  C25(H25), C26(H26), C27(H27)
2.c Idealised Me refined as rotating group:
 C9(H9A,H9B,H9C)
;
_olex2_submission_special_instructions 'No special instructions were received'
_oxdiff_exptl_absorpt_empirical_details
;
Empirical correction (ABSPACK) includes:
- Absorption correction using spherical harmonics
- Frame scaling
;
_oxdiff_exptl_absorpt_empirical_full_max 3.041
_oxdiff_exptl_absorpt_empirical_full_min 0.544

loop_
_space_group_symop_operation_xyz
'x, y, z'
'-x, y+1/2, -z'

loop_
_atom_site_label
_atom_site_type_symbol
_atom_site_fract_x
_atom_site_fract_y
_atom_site_fract_z
_atom_site_U_iso_or_equiv
_atom_site_adp_type
_atom_site_occupancy
_atom_site_site_symmetry_order
_atom_site_calc_flag
_atom_site_refinement_flags_posn
_atom_site_refinement_flags_adp
_atom_site_refinement_flags_occupancy
_atom_site_disorder_assembly
_atom_site_disorder_group
Cl1 Cl -0.75766(13) -0.22260(19) -0.52166(11) 0.0662(5) Uani 1 1 d . . . . .
Cl2 Cl -1.01860(15) -0.1849(2) -0.65811(12) 0.0776(5) Uani 1 1 d . . . . .
Cl3 Cl -0.9305(3) 0.0100(2) -0.50311(15) 0.0902(7) Uani 1 1 d . . . . .
C28 C -0.8757(5) -0.1002(6) -0.5837(3) 0.0422(11) Uani 1 1 d . . . . .
H28 H -0.830740 -0.046334 -0.626643 0.051 Uiso 1 1 calc R U . . .
P1 P -0.30541(8) -0.45441(10) -0.18244(6) 0.0174(2) Uani 1 1 d . . . . .
F3 F -0.5681(2) -0.4859(2) -0.17845(14) 0.0207(5) Uani 1 1 d . . . . .
O1 O -0.2137(3) -0.4317(3) -0.25088(19) 0.0255(6) Uani 1 1 d . . . . .
O2 O -0.4341(3) -0.1904(3) -0.2531(2) 0.0269(6) Uani 1 1 d . . . . .
C1 C -0.4944(3) -0.4219(4) -0.2409(2) 0.0171(7) Uani 1 1 d . . . . .
C2 C -0.5269(3) -0.2680(4) -0.2463(2) 0.0181(7) Uani 1 1 d . . . . .
C3 C -0.6680(3) -0.2186(4) -0.2434(2) 0.0186(7) Uani 1 1 d . . . . .
C4 C -0.7860(4) -0.3027(4) -0.2658(3) 0.0235(8) Uani 1 1 d . . . . .
H4 H -0.778477 -0.394205 -0.282015 0.028 Uiso 1 1 calc R U . . .
C5 C -0.9155(4) -0.2472(5) -0.2634(3) 0.0271(9) Uani 1 1 d . . . . .
H5 H -0.994076 -0.302492 -0.278068 0.033 Uiso 1 1 calc R U . . .
C6 C -0.9278(4) -0.1110(5) -0.2394(3) 0.0288(9) Uani 1 1 d . . . . .
C7 C -0.8100(4) -0.0295(5) -0.2180(3) 0.0307(9) Uani 1 1 d . . . . .
H7 H -0.817534 0.062001 -0.201857 0.037 Uiso 1 1 calc R U . . .
C8 C -0.6809(4) -0.0823(4) -0.2205(3) 0.0261(8) Uani 1 1 d . . . . .
H8 H -0.603037 -0.026001 -0.206637 0.031 Uiso 1 1 calc R U . . .
C9 C -1.0675(5) -0.0511(6) -0.2378(4) 0.0466(13) Uani 1 1 d . . . . .
H9A H -1.107388 -0.008856 -0.300571 0.070 Uiso 1 1 calc R U . . .
H9B H -1.056087 0.016051 -0.186084 0.070 Uiso 1 1 calc R U . . .
H9C H -1.127795 -0.122534 -0.225771 0.070 Uiso 1 1 calc R U . . .
C10 C -0.5379(4) -0.4839(4) -0.3441(2) 0.0217(8) Uani 1 1 d . . . . .
C11 C -0.6321(4) -0.5900(5) -0.3644(3) 0.0330(9) Uani 1 1 d . . . . .
H11 H -0.667059 -0.627737 -0.313912 0.040 Uiso 1 1 calc R U . . .
C12 C -0.6748(5) -0.6405(6) -0.4605(4) 0.0488(14) Uani 1 1 d . . . . .
H12 H -0.738701 -0.711680 -0.474501 0.059 Uiso 1 1 calc R U . . .
C13 C -0.6215(6) -0.5844(7) -0.5356(3) 0.0514(15) Uani 1 1 d . . . . .
H13 H -0.651484 -0.616864 -0.600174 0.062 Uiso 1 1 calc R U . . .
C14 C -0.5256(6) -0.4819(6) -0.5151(3) 0.0467(14) Uani 1 1 d . . . . .
H14 H -0.488426 -0.446889 -0.565376 0.056 Uiso 1 1 calc R U . . .
C15 C -0.4832(5) -0.4296(5) -0.4199(3) 0.0326(10) Uani 1 1 d . . . . .
H15 H -0.418752 -0.358881 -0.406413 0.039 Uiso 1 1 calc R U . . .
C16 C -0.3083(3) -0.6307(4) -0.1444(3) 0.0188(7) Uani 1 1 d . . . . .
C17 C -0.3304(4) -0.7298(4) -0.2181(3) 0.0230(8) Uani 1 1 d . . . . .
H17 H -0.341754 -0.703981 -0.284042 0.028 Uiso 1 1 calc R U . . .
C18 C -0.3356(4) -0.8669(4) -0.1943(3) 0.0278(8) Uani 1 1 d . . . . .
H18 H -0.353328 -0.932385 -0.244331 0.033 Uiso 1 1 calc R U . . .
C19 C -0.3143(4) -0.9064(5) -0.0962(3) 0.0295(9) Uani 1 1 d . . . . .
H19 H -0.316676 -0.998548 -0.080080 0.035 Uiso 1 1 calc R U . . .
C20 C -0.2895(4) -0.8080(5) -0.0218(3) 0.0310(9) Uani 1 1 d . . . . .
H20 H -0.274027 -0.834548 0.044236 0.037 Uiso 1 1 calc R U . . .
C21 C -0.2878(4) -0.6699(5) -0.0459(3) 0.0251(8) Uani 1 1 d . . . . .
H21 H -0.273024 -0.604096 0.003935 0.030 Uiso 1 1 calc R U . . .
C22 C -0.2634(4) -0.3490(4) -0.0724(3) 0.0209(7) Uani 1 1 d . . . . .
C23 C -0.1307(4) -0.2950(5) -0.0439(3) 0.0307(9) Uani 1 1 d . . . . .
H23 H -0.065104 -0.316006 -0.079493 0.037 Uiso 1 1 calc R U . . .
C24 C -0.0961(4) -0.2092(6) 0.0384(3) 0.0412(11) Uani 1 1 d . . . . .
H24 H -0.006668 -0.173848 0.058295 0.049 Uiso 1 1 calc R U . . .
C25 C -0.1942(5) -0.1761(5) 0.0907(3) 0.0372(10) Uani 1 1 d . . . . .
H25 H -0.171609 -0.116686 0.144421 0.045 Uiso 1 1 calc R U . . .
C26 C -0.3248(4) -0.2315(5) 0.0628(3) 0.0318(9) Uani 1 1 d . . . . .
H26 H -0.390180 -0.210540 0.098579 0.038 Uiso 1 1 calc R U . . .
C27 C -0.3601(4) -0.3178(5) -0.0176(3) 0.0278(9) Uani 1 1 d . . . . .
H27 H -0.448742 -0.355498 -0.035412 0.033 Uiso 1 1 calc R U . . .

loop_
_atom_site_aniso_label
_atom_site_aniso_U_11
_atom_site_aniso_U_22
_atom_site_aniso_U_33
_atom_site_aniso_U_23
_atom_site_aniso_U_13
_atom_site_aniso_U_12
Cl1 0.0430(7) 0.0869(12) 0.0632(8) 0.0348(8) 0.0019(6) 0.0095(7)
Cl2 0.0469(8) 0.1089(15) 0.0632(9) -0.0100(9) -0.0134(6) 0.0012(8)
Cl3 0.1400(18) 0.0724(13) 0.0763(11) -0.0158(9) 0.0617(12) -0.0034(11)
C28 0.043(3) 0.054(3) 0.032(2) 0.011(2) 0.0141(19) 0.009(2)
P1 0.0115(4) 0.0244(5) 0.0177(4) -0.0039(3) 0.0063(3) -0.0017(3)
F3 0.0153(9) 0.0266(13) 0.0218(9) 0.0051(8) 0.0078(7) -0.0031(8)
O1 0.0201(12) 0.0346(17) 0.0282(13) -0.0061(11) 0.0185(10) -0.0049(11)
O2 0.0224(13) 0.0234(16) 0.0388(15) -0.0008(11) 0.0150(11) -0.0041(11)
C1 0.0144(15) 0.021(2) 0.0180(16) -0.0001(12) 0.0073(12) -0.0054(13)
C2 0.0161(16) 0.0231(19) 0.0158(15) -0.0001(13) 0.0054(12) -0.0006(14)
C3 0.0154(15) 0.026(2) 0.0150(15) -0.0003(13) 0.0048(12) 0.0007(14)
C4 0.0169(17) 0.026(2) 0.0272(18) -0.0014(15) 0.0041(14) 0.0011(14)
C5 0.0145(17) 0.039(3) 0.0270(19) 0.0022(16) 0.0025(14) -0.0009(15)
C6 0.0190(18) 0.041(3) 0.0256(19) 0.0015(16) 0.0036(14) 0.0069(17)
C7 0.024(2) 0.028(2) 0.038(2) -0.0041(17) 0.0034(16) 0.0083(17)
C8 0.0185(18) 0.029(2) 0.030(2) -0.0038(15) 0.0040(15) -0.0006(15)
C9 0.023(2) 0.055(3) 0.062(3) 0.000(2) 0.010(2) 0.011(2)
C10 0.0205(17) 0.024(2) 0.0193(16) -0.0026(14) 0.0014(13) 0.0064(14)
C11 0.026(2) 0.035(2) 0.036(2) -0.0122(19) 0.0038(17) 0.0001(18)
C12 0.030(2) 0.050(3) 0.057(3) -0.031(2) -0.008(2) 0.006(2)
C13 0.051(3) 0.070(4) 0.024(2) -0.020(2) -0.009(2) 0.035(3)
C14 0.061(3) 0.059(4) 0.019(2) 0.001(2) 0.006(2) 0.027(3)
C15 0.044(2) 0.035(3) 0.0197(18) 0.0035(16) 0.0086(16) 0.0100(19)
C16 0.0072(14) 0.026(2) 0.0229(17) -0.0003(14) 0.0033(12) 0.0028(13)
C17 0.0191(16) 0.030(2) 0.0190(16) 0.0012(15) 0.0039(13) 0.0046(15)
C18 0.0202(18) 0.030(2) 0.033(2) -0.0039(16) 0.0044(15) 0.0051(16)
C19 0.0204(18) 0.028(2) 0.041(2) 0.0104(17) 0.0085(16) 0.0071(15)
C20 0.026(2) 0.043(3) 0.0228(18) 0.0097(17) 0.0052(15) 0.0070(17)
C21 0.0217(17) 0.033(2) 0.0206(17) -0.0031(15) 0.0048(13) 0.0032(15)
C22 0.0156(16) 0.022(2) 0.0234(17) -0.0027(14) 0.0021(13) 0.0008(14)
C23 0.0195(18) 0.038(3) 0.033(2) -0.0058(17) 0.0030(15) -0.0028(16)
C24 0.029(2) 0.047(3) 0.040(2) -0.011(2) -0.0055(17) -0.011(2)
C25 0.049(3) 0.033(3) 0.0235(19) -0.0096(17) -0.0041(17) 0.002(2)
C26 0.039(2) 0.034(2) 0.0225(18) -0.0041(17) 0.0067(16) 0.0109(19)
C27 0.0206(18) 0.040(3) 0.0235(18) -0.0070(17) 0.0069(15) 0.0023(16)

loop_
_atom_type_symbol
_atom_type_description
_atom_type_scat_dispersion_real
_atom_type_scat_dispersion_imag
_atom_type_scat_source
C C 0.0181 0.0091 'International Tables Vol C Tables 4.2.6.8 and 6.1.1.4'
H H 0.0000 0.0000 'International Tables Vol C Tables 4.2.6.8 and 6.1.1.4'
Cl Cl 0.3639 0.7018 'International Tables Vol C Tables 4.2.6.8 and 6.1.1.4'
F F 0.0727 0.0534 'International Tables Vol C Tables 4.2.6.8 and 6.1.1.4'
O O 0.0492 0.0322 'International Tables Vol C Tables 4.2.6.8 and 6.1.1.4'
P P 0.2955 0.4335 'International Tables Vol C Tables 4.2.6.8 and 6.1.1.4'

loop_
_geom_angle_atom_site_label_1
_geom_angle_atom_site_label_2
_geom_angle_atom_site_label_3
_geom_angle
_geom_angle_site_symmetry_1
_geom_angle_site_symmetry_3
_geom_angle_publ_flag
Cl1 C28 H28 108.6 . . ?
Cl2 C28 Cl1 108.6(3) . . ?
Cl2 C28 H28 108.6 . . ?
Cl3 C28 Cl1 112.6(3) . . ?
Cl3 C28 Cl2 109.9(3) . . ?
Cl3 C28 H28 108.6 . . ?
O1 P1 C1 113.55(15) . . ?
O1 P1 C16 112.73(16) . . ?
O1 P1 C22 113.87(17) . . ?
C16 P1 C1 101.70(15) . . ?
C16 P1 C22 108.33(17) . . ?
C22 P1 C1 105.73(16) . . ?
F3 C1 P1 105.7(2) . . ?
F3 C1 C2 109.4(3) . . ?
F3 C1 C10 109.4(3) . . ?
C2 C1 P1 111.2(2) . . ?
C10 C1 P1 111.5(2) . . ?
C10 C1 C2 109.6(3) . . ?
O2 C2 C1 117.5(3) . . ?
O2 C2 C3 122.3(3) . . ?
C3 C2 C1 120.2(3) . . ?
C4 C3 C2 122.9(3) . . ?
C8 C3 C2 117.3(3) . . ?
C8 C3 C4 119.8(3) . . ?
C3 C4 H4 120.4 . . ?
C5 C4 C3 119.2(4) . . ?
C5 C4 H4 120.4 . . ?
C4 C5 H5 119.6 . . ?
C6 C5 C4 120.8(4) . . ?
C6 C5 H5 119.6 . . ?
C5 C6 C7 119.0(3) . . ?
C5 C6 C9 120.7(4) . . ?
C7 C6 C9 120.2(4) . . ?
C6 C7 H7 119.5 . . ?
C6 C7 C8 121.1(4) . . ?
C8 C7 H7 119.5 . . ?
C3 C8 C7 120.0(4) . . ?
C3 C8 H8 120.0 . . ?
C7 C8 H8 120.0 . . ?
C6 C9 H9A 109.5 . . ?
C6 C9 H9B 109.5 . . ?
C6 C9 H9C 109.5 . . ?
H9A C9 H9B 109.5 . . ?
H9A C9 H9C 109.5 . . ?
H9B C9 H9C 109.5 . . ?
C11 C10 C1 121.1(3) . . ?
C11 C10 C15 119.8(4) . . ?
C15 C10 C1 119.0(3) . . ?
C10 C11 H11 120.1 . . ?
C10 C11 C12 119.9(5) . . ?
C12 C11 H11 120.1 . . ?
C11 C12 H12 120.1 . . ?
C11 C12 C13 119.8(5) . . ?
C13 C12 H12 120.1 . . ?
C12 C13 H13 119.8 . . ?
C14 C13 C12 120.3(4) . . ?
C14 C13 H13 119.8 . . ?
C13 C14 H14 119.8 . . ?
C13 C14 C15 120.4(5) . . ?
C15 C14 H14 119.8 . . ?
C10 C15 H15 120.2 . . ?
C14 C15 C10 119.6(5) . . ?
C14 C15 H15 120.2 . . ?
C17 C16 P1 117.5(3) . . ?
C17 C16 C21 119.6(4) . . ?
C21 C16 P1 122.9(3) . . ?
C16 C17 H17 119.7 . . ?
C18 C17 C16 120.5(3) . . ?
C18 C17 H17 119.7 . . ?
C17 C18 H18 120.0 . . ?
C19 C18 C17 120.0(4) . . ?
C19 C18 H18 120.0 . . ?
C18 C19 H19 120.1 . . ?
C18 C19 C20 119.8(4) . . ?
C20 C19 H19 120.1 . . ?
C19 C20 H20 119.9 . . ?
C19 C20 C21 120.2(4) . . ?
C21 C20 H20 119.9 . . ?
C16 C21 C20 119.8(4) . . ?
C16 C21 H21 120.1 . . ?
C20 C21 H21 120.1 . . ?
C23 C22 P1 118.0(3) . . ?
C23 C22 C27 119.5(4) . . ?
C27 C22 P1 122.5(3) . . ?
C22 C23 H23 120.2 . . ?
C22 C23 C24 119.6(4) . . ?
C24 C23 H23 120.2 . . ?
C23 C24 H24 119.8 . . ?
C25 C24 C23 120.4(4) . . ?
C25 C24 H24 119.8 . . ?
C24 C25 H25 120.2 . . ?
C26 C25 C24 119.7(4) . . ?
C26 C25 H25 120.2 . . ?
C25 C26 H26 119.7 . . ?
C25 C26 C27 120.7(4) . . ?
C27 C26 H26 119.7 . . ?
C22 C27 H27 119.9 . . ?
C26 C27 C22 120.2(4) . . ?
C26 C27 H27 119.9 . . ?

loop_
_geom_bond_atom_site_label_1
_geom_bond_atom_site_label_2
_geom_bond_distance
_geom_bond_site_symmetry_2
_geom_bond_publ_flag
Cl1 C28 1.750(5) . ?
Cl2 C28 1.748(6) . ?
Cl3 C28 1.733(5) . ?
C28 H28 0.9800 . ?
P1 O1 1.482(2) . ?
P1 C1 1.882(3) . ?
P1 C16 1.805(4) . ?
P1 C22 1.807(4) . ?
F3 C1 1.408(4) . ?
O2 C2 1.215(4) . ?
C1 C2 1.537(5) . ?
C1 C10 1.520(5) . ?
C2 C3 1.490(5) . ?
C3 C4 1.403(5) . ?
C3 C8 1.384(6) . ?
C4 H4 0.9300 . ?
C4 C5 1.402(5) . ?
C5 H5 0.9300 . ?
C5 C6 1.386(6) . ?
C6 C7 1.387(6) . ?
C6 C9 1.509(6) . ?
C7 H7 0.9300 . ?
C7 C8 1.389(5) . ?
C8 H8 0.9300 . ?
C9 H9A 0.9600 . ?
C9 H9B 0.9600 . ?
C9 H9C 0.9600 . ?
C10 C11 1.380(6) . ?
C10 C15 1.400(6) . ?
C11 H11 0.9300 . ?
C11 C12 1.390(6) . ?
C12 H12 0.9300 . ?
C12 C13 1.391(9) . ?
C13 H13 0.9300 . ?
C13 C14 1.364(9) . ?
C14 H14 0.9300 . ?
C14 C15 1.386(6) . ?
C15 H15 0.9300 . ?
C16 C17 1.389(5) . ?
C16 C21 1.389(5) . ?
C17 H17 0.9300 . ?
C17 C18 1.384(6) . ?
C18 H18 0.9300 . ?
C18 C19 1.383(6) . ?
C19 H19 0.9300 . ?
C19 C20 1.390(7) . ?
C20 H20 0.9300 . ?
C20 C21 1.393(7) . ?
C21 H21 0.9300 . ?
C22 C23 1.384(5) . ?
C22 C27 1.395(5) . ?
C23 H23 0.9300 . ?
C23 C24 1.393(6) . ?
C24 H24 0.9300 . ?
C24 C25 1.386(7) . ?
C25 H25 0.9300 . ?
C25 C26 1.371(6) . ?
C26 H26 0.9300 . ?
C26 C27 1.376(6) . ?
C27 H27 0.9300 . ?

loop_
_geom_torsion_atom_site_label_1
_geom_torsion_atom_site_label_2
_geom_torsion_atom_site_label_3
_geom_torsion_atom_site_label_4
_geom_torsion
_geom_torsion_site_symmetry_1
_geom_torsion_site_symmetry_2
_geom_torsion_site_symmetry_3
_geom_torsion_site_symmetry_4
_geom_torsion_publ_flag
P1 C1 C2 O2 29.0(4) . . . . ?
P1 C1 C2 C3 -151.1(2) . . . . ?
P1 C1 C10 C11 114.2(4) . . . . ?
P1 C1 C10 C15 -67.1(4) . . . . ?
P1 C16 C17 C18 -179.2(3) . . . . ?
P1 C16 C21 C20 -179.1(3) . . . . ?
P1 C22 C23 C24 177.6(4) . . . . ?
P1 C22 C27 C26 -176.8(3) . . . . ?
F3 C1 C2 O2 145.3(3) . . . . ?
F3 C1 C2 C3 -34.8(4) . . . . ?
F3 C1 C10 C11 -2.3(5) . . . . ?
F3 C1 C10 C15 176.3(3) . . . . ?
O1 P1 C1 F3 162.8(2) . . . . ?
O1 P1 C1 C2 -78.6(3) . . . . ?
O1 P1 C1 C10 44.1(3) . . . . ?
O1 P1 C16 C17 -49.2(3) . . . . ?
O1 P1 C16 C21 129.9(3) . . . . ?
O1 P1 C22 C23 -21.5(4) . . . . ?
O1 P1 C22 C27 156.9(3) . . . . ?
O2 C2 C3 C4 160.0(3) . . . . ?
O2 C2 C3 C8 -17.9(5) . . . . ?
C1 P1 C16 C17 72.8(3) . . . . ?
C1 P1 C16 C21 -108.1(3) . . . . ?
C1 P1 C22 C23 -146.9(3) . . . . ?
C1 P1 C22 C27 31.5(4) . . . . ?
C1 C2 C3 C4 -19.9(5) . . . . ?
C1 C2 C3 C8 162.2(3) . . . . ?
C1 C10 C11 C12 177.1(4) . . . . ?
C1 C10 C15 C14 -177.8(4) . . . . ?
C2 C1 C10 C11 -122.2(4) . . . . ?
C2 C1 C10 C15 56.4(4) . . . . ?
C2 C3 C4 C5 -178.6(3) . . . . ?
C2 C3 C8 C7 179.0(3) . . . . ?
C3 C4 C5 C6 0.1(6) . . . . ?
C4 C3 C8 C7 1.0(6) . . . . ?
C4 C5 C6 C7 0.3(6) . . . . ?
C4 C5 C6 C9 179.4(4) . . . . ?
C5 C6 C7 C8 0.0(6) . . . . ?
C6 C7 C8 C3 -0.7(6) . . . . ?
C8 C3 C4 C5 -0.7(5) . . . . ?
C9 C6 C7 C8 -179.1(4) . . . . ?
C10 C1 C2 O2 -94.8(4) . . . . ?
C10 C1 C2 C3 85.1(4) . . . . ?
C10 C11 C12 C13 0.4(7) . . . . ?
C11 C10 C15 C14 0.9(6) . . . . ?
C11 C12 C13 C14 1.3(7) . . . . ?
C12 C13 C14 C15 -2.0(7) . . . . ?
C13 C14 C15 C10 0.9(7) . . . . ?
C15 C10 C11 C12 -1.5(6) . . . . ?
C16 P1 C1 F3 41.5(2) . . . . ?
C16 P1 C1 C2 160.1(2) . . . . ?
C16 P1 C1 C10 -77.3(3) . . . . ?
C16 P1 C22 C23 104.8(3) . . . . ?
C16 P1 C22 C27 -76.9(4) . . . . ?
C16 C17 C18 C19 -2.0(5) . . . . ?
C17 C16 C21 C20 0.0(5) . . . . ?
C17 C18 C19 C20 0.8(6) . . . . ?
C18 C19 C20 C21 0.9(6) . . . . ?
C19 C20 C21 C16 -1.3(6) . . . . ?
C21 C16 C17 C18 1.6(5) . . . . ?
C22 P1 C1 F3 -71.6(2) . . . . ?
C22 P1 C1 C2 47.0(3) . . . . ?
C22 P1 C1 C10 169.6(2) . . . . ?
C22 P1 C16 C17 -176.1(3) . . . . ?
C22 P1 C16 C21 3.0(3) . . . . ?
C22 C23 C24 C25 -0.9(7) . . . . ?
C23 C22 C27 C26 1.6(6) . . . . ?
C23 C24 C25 C26 1.9(7) . . . . ?
C24 C25 C26 C27 -1.1(7) . . . . ?
C25 C26 C27 C22 -0.6(7) . . . . ?
C27 C22 C23 C24 -0.8(6) . . . . ?
